data_4313521
loop_
_publ_author_name
'Anastassiya V. Makarycheva-Mikhailova'
'Vadim Yu. Kukushkin'
'Alexey A. Nazarov'
'Dmitrii A. Garnovskii'
'Armando J. L. Pombeiro'
'Matti Haukka'
'Bernhard K. Keppler'
'Markus Galanski'

_publ_section_title
;
 Amidines Derived from Pt(IV)-Mediated Nitrile-Amino Alcohol Coupling and
 Their Zn(II)-Catalyzed Conversion into Oxazolines
;
_journal_name_full 'Inorganic Chemistry'
_journal_page_first 2805
_journal_page_last 2813
_journal_paper_doi 10.1021/ic034070t
_journal_volume 42
_journal_year 2003
_chemical_formula_sum 'C14 H32 Cl4 N4 O2 Pt'
_chemical_formula_weight 625.33
_chemical_name_common trans-[Z-PtCl4{NHC(Et)NHCH(CH2CH2CH3)CH2OH}2]
_space_group_IT_number 19
_symmetry_cell_setting orthorhombic
_symmetry_space_group_name_Hall 'P 2ac 2ab'
_symmetry_space_group_name_H-M 'P 21 21 21'
_atom_sites_solution_hydrogens mixed
_atom_sites_solution_primary direct
_atom_sites_solution_secondary difmap
_audit_creation_method SHELXL-97
_cell_angle_alpha 90.00
_cell_angle_beta 90.00
_cell_angle_gamma 90.00
_cell_formula_units_Z 4
_cell_length_a 8.89200(10)
_cell_length_b 11.0774(2)
_cell_length_c 22.7956(3)
_cell_measurement_temperature 100(2)
_cell_volume 2245.37(6)
_computing_cell_refinement 'Denzo/Scalepack (Otwinowski & Minor, 1997)'
_computing_data_collection 'Collect (Nonius BV, 1997-2000)'
_computing_data_reduction 'Denzo/Scalepack (Otwinowski & Minor, 1997)'
_computing_molecular_graphics 'XP in SHELXTL v.6.12 (Bruker AXS, 2001)'
_computing_publication_material 'SHELXL-97 (Sheldrick, 1997)'
_computing_structure_refinement 'SHELXL-97 (Sheldrick, 1997)'
_computing_structure_solution 'SIR97 (Altomare et al., 1997)'
_diffrn_ambient_temperature 100(2)
_diffrn_detector_area_resol_mean 9
_diffrn_measured_fraction_theta_full 0.986
_diffrn_measured_fraction_theta_max 0.986
_diffrn_measurement_device '95mm CCD camera on \k-goniostat'
_diffrn_measurement_device_type KappaCCD
_diffrn_measurement_method CCD
_diffrn_radiation_monochromator 'horizonally mounted graphite crystal'
_diffrn_radiation_source 'fine-focus sealed tube'
_diffrn_radiation_type MoK\a
_diffrn_radiation_wavelength 0.71073
_diffrn_reflns_av_R_equivalents 0.0344
_diffrn_reflns_av_sigmaI/netI 0.0365
_diffrn_reflns_limit_h_max 11
_diffrn_reflns_limit_h_min -11
_diffrn_reflns_limit_k_max 11
_diffrn_reflns_limit_k_min -14
_diffrn_reflns_limit_l_max 28
_diffrn_reflns_limit_l_min -27
_diffrn_reflns_number 13763
_diffrn_reflns_theta_full 27.45
_diffrn_reflns_theta_max 27.45
_diffrn_reflns_theta_min 3.07
_exptl_absorpt_coefficient_mu 6.740
_exptl_absorpt_correction_T_max 0.16417
_exptl_absorpt_correction_T_min 0.12748
_exptl_absorpt_correction_type multi-scan
_exptl_absorpt_process_details 'Xprep in Shelxtl v.6.12 (Bruker AXS, 2001)'
_exptl_crystal_colour yellow
_exptl_crystal_density_diffrn 1.850
_exptl_crystal_density_method 'not measured'
_exptl_crystal_description block
_exptl_crystal_F_000 1224
_exptl_crystal_size_max 0.30
_exptl_crystal_size_mid 0.25
_exptl_crystal_size_min 0.25
_refine_diff_density_max 0.988
_refine_diff_density_min -0.831
_refine_diff_density_rms 0.082
_refine_ls_abs_structure_details 'Flack H D (1983), Acta Cryst. A39, 876-881'
_refine_ls_abs_structure_Flack -0.017(4)
_refine_ls_extinction_method none
_refine_ls_goodness_of_fit_ref 1.065
_refine_ls_hydrogen_treatment mixed
_refine_ls_matrix_type full
_refine_ls_number_parameters 236
_refine_ls_number_reflns 5052
_refine_ls_number_restraints 0
_refine_ls_restrained_S_all 1.065
_refine_ls_R_factor_all 0.0188
_refine_ls_R_factor_gt 0.0175
_refine_ls_shift/su_max 3.448
_refine_ls_shift/su_mean 0.040
_refine_ls_structure_factor_coef Fsqd
_refine_ls_weighting_details 'calc w=1/[\s^2^(Fo^2^)+(0.0000P)^2^+0.9509P] where P=(Fo^2^+2Fc^2^)/3'
_refine_ls_weighting_scheme calc
_refine_ls_wR_factor_gt 0.0406
_refine_ls_wR_factor_ref 0.0410
_reflns_number_gt 4892
_reflns_number_total 5052
_reflns_threshold_expression >2sigma(I)
_cod_data_source_file ic034070tsi20030324_015235_3.cif
_cod_data_source_block trans-[PtCl4{Z-NH=C(Et)NHCH(Et)CH2OH-(R)-(-)}2]
_cod_depositor_comments
;
The following automatic conversions were performed:

'_symmetry_cell_setting' value 'Orthorhombic' changed to
'orthorhombic' according to the built-in table from CIF Core
dictionary named 'cif_core.dic' version 2.4.1 from 2010-06-29.

Automatic conversion script
Id: cif_fix_values 1646 2011-03-28 12:23:43Z adriana 

The following automatic conversions were performed:

data name '_atom_site_symetry_multiplicity' was replaced with
'_atom_site_symmetry_multiplicity' as specified in the replacement
file 'data/replacement-values/replacement_tags.lst'.

Automatic conversion script
Id: cif_correct_tags 9268 2022-04-12 08:56:07Z antanas 
;
_cod_database_code 4313521

loop_
_symmetry_equiv_pos_as_xyz
'x, y, z'
'-x+1/2, -y, z+1/2'
'-x, y+1/2, -z+1/2'
'x+1/2, -y+1/2, -z'

loop_
_atom_site_label
_atom_site_type_symbol
_atom_site_fract_x
_atom_site_fract_y
_atom_site_fract_z
_atom_site_U_iso_or_equiv
_atom_site_adp_type
_atom_site_occupancy
_atom_site_symmetry_multiplicity
_atom_site_calc_flag
_atom_site_refinement_flags
_atom_site_disorder_assembly
_atom_site_disorder_group
Pt1 Pt -0.217118(12) 0.081994(10) 0.874548(5) 0.01344(4) Uani 1 1 d . . .
Cl1 Cl -0.32237(8) -0.11021(7) 0.86937(4) 0.02058(16) Uani 1 1 d . . .
Cl2 Cl -0.32812(8) 0.12869(7) 0.78503(3) 0.01867(16) Uani 1 1 d . . .
Cl3 Cl -0.11719(8) 0.27515(7) 0.87936(4) 0.02159(16) Uani 1 1 d . . .
Cl4 Cl -0.10671(9) 0.03399(8) 0.96347(3) 0.02170(17) Uani 1 1 d . . .
O1 O -0.7979(3) 0.3929(3) 0.78164(12) 0.0370(7) Uani 1 1 d . . .
O2 O -0.0581(3) -0.3121(2) 0.76964(10) 0.0261(5) Uani 1 1 d . . .
N1 N -0.4066(3) 0.1247(2) 0.92009(11) 0.0180(6) Uani 1 1 d . . .
H1 H -0.4205 0.0780 0.9508 0.022 Uiso 1 1 calc R . .
N2 N -0.4907(3) 0.3014(2) 0.88011(14) 0.0208(6) Uani 1 1 d . . .
H2 H -0.3978 0.3156 0.8687 0.025 Uiso 1 1 calc R . .
N3 N -0.0326(3) 0.0339(2) 0.82798(11) 0.0146(5) Uani 1 1 d . . .
H3 H -0.0005 0.0897 0.8035 0.018 Uiso 1 1 calc R . .
N4 N 0.0240(3) -0.1530(2) 0.86707(12) 0.0153(5) Uani 1 1 d . . .
H4 H -0.0266 -0.1328 0.8987 0.018 Uiso 1 1 calc R . .
C1 C -0.5121(3) 0.2055(3) 0.91405(13) 0.0145(6) Uani 1 1 d . . .
C2 C -0.6588(3) 0.1921(3) 0.94670(14) 0.0192(7) Uani 1 1 d . . .
H2A H -0.7421 0.1984 0.9181 0.023 Uiso 1 1 calc R . .
H2B H -0.6687 0.2606 0.9743 0.023 Uiso 1 1 calc R . .
C3 C -0.6775(4) 0.0758(3) 0.98083(14) 0.0238(7) Uani 1 1 d . . .
H3A H -0.6586 0.0069 0.9549 0.036 Uiso 1 1 calc R . .
H3B H -0.7802 0.0709 0.9962 0.036 Uiso 1 1 calc R . .
H3C H -0.6058 0.0742 1.0135 0.036 Uiso 1 1 calc R . .
C4 C -0.6058(4) 0.3859(3) 0.85975(14) 0.0206(7) Uani 1 1 d . . .
H4A H -0.685(4) 0.396(3) 0.8907(15) 0.025 Uiso 1 1 calc . . .
C5 C -0.6769(4) 0.3279(4) 0.80366(19) 0.0371(10) Uani 1 1 d . . .
H5A H -0.5987 0.3217 0.7729 0.045 Uiso 1 1 calc R . .
H5B H -0.7108 0.2451 0.8132 0.045 Uiso 1 1 calc R . .
C6 C -0.5323(4) 0.5075(3) 0.84636(15) 0.0201(7) Uani 1 1 d . . .
H6A H -0.4591 0.4963 0.8141 0.024 Uiso 1 1 calc R . .
H6B H -0.6108 0.5639 0.8323 0.024 Uiso 1 1 calc R . .
C7 C -0.4522(4) 0.5645(4) 0.89784(15) 0.0294(9) Uani 1 1 d . . .
H7A H -0.5231 0.5748 0.9304 0.044 Uiso 1 1 calc R . .
H7B H -0.4124 0.6435 0.8862 0.044 Uiso 1 1 calc R . .
H7C H -0.3692 0.5123 0.9103 0.044 Uiso 1 1 calc R . .
C8 C 0.0474(3) -0.0652(3) 0.82775(13) 0.0145(6) Uani 1 1 d . . .
C9 C 0.1740(3) -0.0784(4) 0.78480(13) 0.0190(7) Uani 1 1 d . . .
H9A H 0.1639 -0.0163 0.7538 0.023 Uiso 1 1 calc R . .
H9B H 0.1681 -0.1587 0.7659 0.023 Uiso 1 1 calc R . .
C10 C 0.3259(4) -0.0647(4) 0.81478(15) 0.0294(9) Uani 1 1 d . . .
H10A H 0.3335 0.0160 0.8321 0.044 Uiso 1 1 calc R . .
H10B H 0.4063 -0.0756 0.7859 0.044 Uiso 1 1 calc R . .
H10C H 0.3357 -0.1257 0.8457 0.044 Uiso 1 1 calc R . .
C11 C 0.0732(4) -0.2791(3) 0.86334(14) 0.0191(7) Uani 1 1 d . . .
H11 H 0.173(4) -0.283(3) 0.8429(15) 0.023 Uiso 1 1 calc . . .
C12 C -0.0413(4) -0.3527(3) 0.82852(15) 0.0262(8) Uani 1 1 d . . .
H12A H -0.0096 -0.4383 0.8282 0.031 Uiso 1 1 calc R . .
H12B H -0.1400 -0.3481 0.8485 0.031 Uiso 1 1 calc R . .
C13 C 0.0909(4) -0.3297(3) 0.92525(15) 0.0253(8) Uani 1 1 d . . .
H13A H -0.0091 -0.3312 0.9444 0.030 Uiso 1 1 calc R . .
H13B H 0.1268 -0.4141 0.9224 0.030 Uiso 1 1 calc R . .
C14 C 0.1992(5) -0.2588(4) 0.96411(16) 0.0334(9) Uani 1 1 d . . .
H14A H 0.2986 -0.2563 0.9456 0.050 Uiso 1 1 calc R . .
H14B H 0.2070 -0.2983 1.0025 0.050 Uiso 1 1 calc R . .
H14C H 0.1615 -0.1763 0.9692 0.050 Uiso 1 1 calc R . .
H01 H -0.7787 0.4282 0.7490 0.050 Uiso 1 1 d . . .
H02 H -0.1269 -0.2586 0.7683 0.050 Uiso 1 1 d . . .

loop_
_atom_site_aniso_label
_atom_site_aniso_U_11
_atom_site_aniso_U_22
_atom_site_aniso_U_33
_atom_site_aniso_U_23
_atom_site_aniso_U_13
_atom_site_aniso_U_12
Pt1 0.01491(5) 0.01031(6) 0.01509(6) 0.00020(5) 0.00050(5) 0.00131(4)
Cl1 0.0183(3) 0.0118(3) 0.0316(4) 0.0006(4) 0.0001(3) 0.0000(3)
Cl2 0.0200(4) 0.0191(4) 0.0170(4) 0.0004(3) -0.0020(3) 0.0036(3)
Cl3 0.0233(3) 0.0131(3) 0.0283(4) -0.0021(4) 0.0005(4) -0.0019(3)
Cl4 0.0273(4) 0.0210(4) 0.0168(4) -0.0002(3) -0.0032(3) 0.0064(3)
O1 0.0343(14) 0.0374(17) 0.0394(15) 0.0109(13) -0.0074(12) -0.0062(13)
O2 0.0311(13) 0.0207(13) 0.0264(13) -0.0050(10) -0.0063(10) 0.0059(11)
N1 0.0197(13) 0.0172(15) 0.0170(13) 0.0033(11) 0.0034(11) 0.0053(11)
N2 0.0189(12) 0.0169(14) 0.0267(15) 0.0030(14) 0.0073(13) 0.0052(11)
N3 0.0139(12) 0.0125(13) 0.0175(13) 0.0029(11) 0.0009(10) -0.0003(10)
N4 0.0185(12) 0.0106(12) 0.0169(14) -0.0009(11) 0.0018(11) 0.0033(10)
C1 0.0181(15) 0.0136(16) 0.0119(15) -0.0018(12) 0.0010(12) 0.0003(13)
C2 0.0159(15) 0.0171(17) 0.0246(17) 0.0005(14) 0.0046(13) -0.0003(14)
C3 0.0268(17) 0.0211(18) 0.0233(17) 0.0048(16) 0.0073(13) -0.0019(16)
C4 0.0235(16) 0.0168(17) 0.0217(18) 0.0030(13) -0.0018(13) 0.0063(14)
C5 0.034(2) 0.020(2) 0.057(3) 0.0063(18) -0.0118(19) -0.0054(17)
C6 0.0249(16) 0.0140(17) 0.0215(17) 0.0030(13) -0.0013(13) 0.0013(15)
C7 0.043(2) 0.023(2) 0.0222(17) 0.0026(15) -0.0015(15) -0.0089(18)
C8 0.0123(13) 0.0138(16) 0.0172(15) -0.0032(13) -0.0024(11) -0.0013(12)
C9 0.0159(14) 0.0218(17) 0.0192(15) 0.0018(15) 0.0020(12) 0.0072(15)
C10 0.0156(15) 0.043(2) 0.0297(18) 0.0054(17) 0.0024(13) -0.0032(16)
C11 0.0218(15) 0.0113(15) 0.0242(18) -0.0009(13) 0.0018(13) 0.0049(13)
C12 0.0307(19) 0.0174(18) 0.030(2) -0.0010(15) -0.0020(16) -0.0013(15)
C13 0.034(2) 0.0176(18) 0.0240(18) 0.0050(15) 0.0016(16) 0.0063(16)
C14 0.047(2) 0.025(2) 0.0284(19) 0.0055(17) -0.0080(17) 0.0044(19)

loop_
_atom_type_symbol
_atom_type_description
_atom_type_scat_dispersion_real
_atom_type_scat_dispersion_imag
_atom_type_scat_source
C C 0.0033 0.0016 'International Tables Vol C Tables 4.2.6.8 and 6.1.1.4'
H H 0.0000 0.0000 'International Tables Vol C Tables 4.2.6.8 and 6.1.1.4'
N N 0.0061 0.0033 'International Tables Vol C Tables 4.2.6.8 and 6.1.1.4'
O O 0.0106 0.0060 'International Tables Vol C Tables 4.2.6.8 and 6.1.1.4'
Cl Cl 0.1484 0.1585 'International Tables Vol C Tables 4.2.6.8 and 6.1.1.4'
Pt Pt -1.7033 8.3905 'International Tables Vol C Tables 4.2.6.8 and 6.1.1.4'

loop_
_geom_angle_atom_site_label_1
_geom_angle_atom_site_label_2
_geom_angle_atom_site_label_3
_geom_angle
_geom_angle_site_symmetry_1
_geom_angle_site_symmetry_3
_geom_angle_publ_flag
N3 Pt1 N1 177.82(11) . . ?
N3 Pt1 Cl4 93.15(7) . . ?
N1 Pt1 Cl4 87.58(8) . . ?
N3 Pt1 Cl3 87.54(8) . . ?
N1 Pt1 Cl3 94.51(8) . . ?
Cl4 Pt1 Cl3 90.46(3) . . ?
N3 Pt1 Cl2 86.70(7) . . ?
N1 Pt1 Cl2 92.56(8) . . ?
Cl4 Pt1 Cl2 179.57(3) . . ?
Cl3 Pt1 Cl2 89.94(3) . . ?
N3 Pt1 Cl1 93.35(8) . . ?
N1 Pt1 Cl1 84.59(8) . . ?
Cl4 Pt1 Cl1 90.27(3) . . ?
Cl3 Pt1 Cl1 178.81(3) . . ?
Cl2 Pt1 Cl1 89.33(3) . . ?
C5 O1 H01 113.3 . . ?
C12 O2 H02 109.1 . . ?
C1 N1 Pt1 134.5(2) . . ?
C1 N1 H1 112.7 . . ?
Pt1 N1 H1 112.7 . . ?
C1 N2 C4 126.6(3) . . ?
C1 N2 H2 116.7 . . ?
C4 N2 H2 116.7 . . ?
C8 N3 Pt1 131.6(2) . . ?
C8 N3 H3 114.2 . . ?
Pt1 N3 H3 114.2 . . ?
C8 N4 C11 127.4(3) . . ?
C8 N4 H4 116.3 . . ?
C11 N4 H4 116.3 . . ?
N1 C1 N2 120.5(3) . . ?
N1 C1 C2 120.1(3) . . ?
N2 C1 C2 119.3(3) . . ?
C1 C2 C3 115.6(3) . . ?
C1 C2 H2A 108.4 . . ?
C3 C2 H2A 108.4 . . ?
C1 C2 H2B 108.4 . . ?
C3 C2 H2B 108.4 . . ?
H2A C2 H2B 107.4 . . ?
C2 C3 H3A 109.5 . . ?
C2 C3 H3B 109.5 . . ?
H3A C3 H3B 109.5 . . ?
C2 C3 H3C 109.5 . . ?
H3A C3 H3C 109.5 . . ?
H3B C3 H3C 109.5 . . ?
N2 C4 C6 109.2(3) . . ?
N2 C4 C5 106.2(3) . . ?
C6 C4 C5 111.8(3) . . ?
N2 C4 H4A 107(2) . . ?
C6 C4 H4A 111(2) . . ?
C5 C4 H4A 112(2) . . ?
O1 C5 C4 113.3(3) . . ?
O1 C5 H5A 108.9 . . ?
C4 C5 H5A 108.9 . . ?
O1 C5 H5B 108.9 . . ?
C4 C5 H5B 108.9 . . ?
H5A C5 H5B 107.7 . . ?
C7 C6 C4 114.5(3) . . ?
C7 C6 H6A 108.6 . . ?
C4 C6 H6A 108.6 . . ?
C7 C6 H6B 108.6 . . ?
C4 C6 H6B 108.6 . . ?
H6A C6 H6B 107.6 . . ?
C6 C7 H7A 109.5 . . ?
C6 C7 H7B 109.5 . . ?
H7A C7 H7B 109.5 . . ?
C6 C7 H7C 109.5 . . ?
H7A C7 H7C 109.5 . . ?
H7B C7 H7C 109.5 . . ?
N3 C8 N4 121.5(3) . . ?
N3 C8 C9 119.5(3) . . ?
N4 C8 C9 118.9(3) . . ?
C8 C9 C10 111.3(3) . . ?
C8 C9 H9A 109.4 . . ?
C10 C9 H9A 109.4 . . ?
C8 C9 H9B 109.4 . . ?
C10 C9 H9B 109.4 . . ?
H9A C9 H9B 108.0 . . ?
C9 C10 H10A 109.5 . . ?
C9 C10 H10B 109.5 . . ?
H10A C10 H10B 109.5 . . ?
C9 C10 H10C 109.5 . . ?
H10A C10 H10C 109.5 . . ?
H10B C10 H10C 109.5 . . ?
N4 C11 C13 109.1(3) . . ?
N4 C11 C12 109.9(3) . . ?
C13 C11 C12 110.7(3) . . ?
N4 C11 H11 113(2) . . ?
C13 C11 H11 108(2) . . ?
C12 C11 H11 107(2) . . ?
O2 C12 C11 113.1(3) . . ?
O2 C12 H12A 109.0 . . ?
C11 C12 H12A 109.0 . . ?
O2 C12 H12B 109.0 . . ?
C11 C12 H12B 109.0 . . ?
H12A C12 H12B 107.8 . . ?
C14 C13 C11 114.4(3) . . ?
C14 C13 H13A 108.7 . . ?
C11 C13 H13A 108.7 . . ?
C14 C13 H13B 108.7 . . ?
C11 C13 H13B 108.7 . . ?
H13A C13 H13B 107.6 . . ?
C13 C14 H14A 109.5 . . ?
C13 C14 H14B 109.5 . . ?
H14A C14 H14B 109.5 . . ?
C13 C14 H14C 109.5 . . ?
H14A C14 H14C 109.5 . . ?
H14B C14 H14C 109.5 . . ?

loop_
_geom_bond_atom_site_label_1
_geom_bond_atom_site_label_2
_geom_bond_distance
_geom_bond_site_symmetry_2
_geom_bond_publ_flag
Pt1 N3 2.026(2) . ?
Pt1 N1 2.034(3) . ?
Pt1 Cl4 2.3142(8) . ?
Pt1 Cl3 2.3194(7) . ?
Pt1 Cl2 2.3251(7) . ?
Pt1 Cl1 2.3288(8) . ?
O1 C5 1.389(4) . ?
O1 H01 0.8570 . ?
O2 C12 1.423(4) . ?
O2 H02 0.8522 . ?
N1 C1 1.304(4) . ?
N1 H1 0.8800 . ?
N2 C1 1.328(4) . ?
N2 C4 1.462(4) . ?
N2 H2 0.8800 . ?
N3 C8 1.308(4) . ?
N3 H3 0.8800 . ?
N4 C8 1.339(4) . ?
N4 C11 1.466(4) . ?
N4 H4 0.8800 . ?
C1 C2 1.509(4) . ?
C2 C3 1.515(5) . ?
C2 H2A 0.9900 . ?
C2 H2B 0.9900 . ?
C3 H3A 0.9800 . ?
C3 H3B 0.9800 . ?
C3 H3C 0.9800 . ?
C4 C6 1.528(5) . ?
C4 C5 1.564(5) . ?
C4 H4A 0.87(3) . ?
C5 H5A 0.9900 . ?
C5 H5B 0.9900 . ?
C6 C7 1.511(5) . ?
C6 H6A 0.9900 . ?
C6 H6B 0.9900 . ?
C7 H7A 0.9800 . ?
C7 H7B 0.9800 . ?
C7 H7C 0.9800 . ?
C8 C9 1.499(4) . ?
C9 C10 1.521(4) . ?
C9 H9A 0.9900 . ?
C9 H9B 0.9900 . ?
C10 H10A 0.9800 . ?
C10 H10B 0.9800 . ?
C10 H10C 0.9800 . ?
C11 C13 1.527(5) . ?
C11 C12 1.527(5) . ?
C11 H11 0.97(4) . ?
C12 H12A 0.9900 . ?
C12 H12B 0.9900 . ?
C13 C14 1.526(5) . ?
C13 H13A 0.9900 . ?
C13 H13B 0.9900 . ?
C14 H14A 0.9800 . ?
C14 H14B 0.9800 . ?
C14 H14C 0.9800 . ?

loop_
_geom_hbond_atom_site_label_D
_geom_hbond_atom_site_label_H
_geom_hbond_atom_site_label_A
_geom_hbond_distance_DH
_geom_hbond_distance_HA
_geom_hbond_distance_DA
_geom_hbond_angle_DHA
_geom_hbond_site_symmetry_A
N2 H2 Cl3 0.88 2.55 3.334(3) 149.3 .
N4 H4 Cl4 0.88 2.47 3.236(3) 146.0 .
O2 H02 Cl1 0.85 3.32 3.962(2) 134.1 .
N3 H3 O2 0.88 2.06 2.918(3) 165.2 3_556
O1 H01 Cl2 0.86 2.54 3.223(3) 137.6 3_456
O1 H01 N3 0.86 2.70 3.310(4) 129.7 3_456
O1 H01 Cl1 0.86 2.88 3.605(3) 144.0 3_456
O1 H01 N4 0.86 3.55 3.974(4) 114.2 3_456
O2 H02 O1 0.85 2.14 2.858(4) 142.2 3_446

loop_
_geom_torsion_atom_site_label_1
_geom_torsion_atom_site_label_2
_geom_torsion_atom_site_label_3
_geom_torsion_atom_site_label_4
_geom_torsion
_geom_torsion_site_symmetry_1
_geom_torsion_site_symmetry_2
_geom_torsion_site_symmetry_3
_geom_torsion_site_symmetry_4
_geom_torsion_publ_flag
N3 Pt1 N1 C1 -105(3) . . . . ?
Cl4 Pt1 N1 C1 145.2(3) . . . . ?
Cl3 Pt1 N1 C1 54.9(3) . . . . ?
Cl2 Pt1 N1 C1 -35.2(3) . . . . ?
Cl1 Pt1 N1 C1 -124.3(3) . . . . ?
N1 Pt1 N3 C8 -57(3) . . . . ?
Cl4 Pt1 N3 C8 52.3(3) . . . . ?
Cl3 Pt1 N3 C8 142.7(3) . . . . ?
Cl2 Pt1 N3 C8 -127.3(3) . . . . ?
Cl1 Pt1 N3 C8 -38.1(3) . . . . ?
Pt1 N1 C1 N2 -17.4(5) . . . . ?
Pt1 N1 C1 C2 163.9(2) . . . . ?
C4 N2 C1 N1 166.9(3) . . . . ?
C4 N2 C1 C2 -14.4(5) . . . . ?
N1 C1 C2 C3 -5.5(4) . . . . ?
N2 C1 C2 C3 175.8(3) . . . . ?
C1 N2 C4 C6 155.0(3) . . . . ?
C1 N2 C4 C5 -84.3(4) . . . . ?
N2 C4 C5 O1 174.9(3) . . . . ?
C6 C4 C5 O1 -66.1(4) . . . . ?
N2 C4 C6 C7 -58.8(4) . . . . ?
C5 C4 C6 C7 -176.1(3) . . . . ?
Pt1 N3 C8 N4 -7.7(4) . . . . ?
Pt1 N3 C8 C9 175.7(2) . . . . ?
C11 N4 C8 N3 162.1(3) . . . . ?
C11 N4 C8 C9 -21.4(4) . . . . ?
N3 C8 C9 C10 105.6(4) . . . . ?
N4 C8 C9 C10 -71.0(4) . . . . ?
C8 N4 C11 C13 153.3(3) . . . . ?
C8 N4 C11 C12 -85.2(4) . . . . ?
N4 C11 C12 O2 61.7(4) . . . . ?
C13 C11 C12 O2 -177.8(3) . . . . ?
N4 C11 C13 C14 -56.8(4) . . . . ?
C12 C11 C13 C14 -177.9(3) . . . . ?
